data_7046643
loop_
_publ_author_name
'Kretsch, Johannes'
'Kreyenschmidt, Anne'
'Herbst-Irmer, Regine'
'Stalke, Dietmar'

_publ_section_title
;
 Alkali metal complexes based on bisheterocyclomethanide ligands.
;
_journal_issue 36
_journal_name_full 'Dalton transactions (Cambridge, England : 2003)'
_journal_page_first 12606
_journal_page_last 12612
_journal_paper_doi 10.1039/c8dt01678j
_journal_volume 47
_journal_year 2018
_chemical_formula_moiety 'C19 H17 K N2 O3'
_chemical_formula_sum 'C19 H17 K N2 O3'
_chemical_formula_weight 360.44
_space_group_crystal_system orthorhombic
_space_group_IT_number 33
_space_group_name_Hall 'P 2c -2n'
_space_group_name_H-M_alt 'P n a 21'
_symmetry_space_group_name_Hall 'P 2c -2n'
_symmetry_space_group_name_H-M 'P n a 21'
_atom_sites_solution_hydrogens mixed
_audit_creation_method SHELXL-2016/6
_audit_update_record
;
2018-04-26 deposited with the CCDC.
2018-06-08 downloaded from the CCDC.
;
_cell_angle_alpha 90
_cell_angle_beta 90
_cell_angle_gamma 90
_cell_formula_units_Z 4
_cell_length_a 11.200(2)
_cell_length_b 19.897(3)
_cell_length_c 7.745(2)
_cell_measurement_reflns_used 9969
_cell_measurement_temperature 100(2)
_cell_measurement_theta_max 26.111
_cell_measurement_theta_min 2.7385
_cell_volume 1725.9(6)
_computing_cell_refinement 'SAINT V8.30C'
_computing_data_collection 'APEX2 v2012.2'
_computing_data_reduction 'SAINT V8.30C'
_computing_molecular_graphics 'XP Version 5.1'
_computing_publication_material 'XP Version 5.1'
_computing_structure_refinement 'SHELXL-2016/6 (Sheldrick, 2016)'
_computing_structure_solution 'SHELXT(G.M.Sheldrick,Acta Cryst.(2015)A71,3-8)'
_diffrn_ambient_temperature 100(2)
_diffrn_measured_fraction_theta_full 1.000
_diffrn_measured_fraction_theta_max 1.000
_diffrn_measurement_device_type 'Bruker Smart APEX II Quazar'
_diffrn_measurement_method 'omega scans'
_diffrn_radiation_type MoK\a
_diffrn_radiation_wavelength 0.71073
_diffrn_reflns_av_R_equivalents 0.0238
_diffrn_reflns_av_unetI/netI 0.0148
_diffrn_reflns_Laue_measured_fraction_full 1.000
_diffrn_reflns_Laue_measured_fraction_max 1.000
_diffrn_reflns_limit_h_max 13
_diffrn_reflns_limit_h_min -13
_diffrn_reflns_limit_k_max 24
_diffrn_reflns_limit_k_min -24
_diffrn_reflns_limit_l_max 9
_diffrn_reflns_limit_l_min -9
_diffrn_reflns_number 26470
_diffrn_reflns_point_group_measured_fraction_full 1.000
_diffrn_reflns_point_group_measured_fraction_max 0.999
_diffrn_reflns_theta_full 25.242
_diffrn_reflns_theta_max 26.111
_diffrn_reflns_theta_min 2.047
_diffrn_source 'INCOATEC Microsource'
_exptl_absorpt_coefficient_mu 0.328
_exptl_absorpt_correction_T_max 0.7453
_exptl_absorpt_correction_T_min 0.6913
_exptl_absorpt_correction_type multi-scan
_exptl_absorpt_process_details SADABS-2016/2
_exptl_crystal_colour colourless
_exptl_crystal_density_diffrn 1.387
_exptl_crystal_description needle
_exptl_crystal_F_000 752
_exptl_crystal_size_max 0.364
_exptl_crystal_size_mid 0.177
_exptl_crystal_size_min 0.126
_refine_diff_density_max 0.184
_refine_diff_density_min -0.250
_refine_diff_density_rms 0.031
_refine_ls_abs_structure_details
;
 Flack x determined using 1489 quotients [(I+)-(I-)]/[(I+)+(I-)]
 (Parsons, Flack and Wagner, Acta Cryst. B69 (2013) 249-259).
;
_refine_ls_abs_structure_Flack 0.035(11)
_refine_ls_extinction_method none
_refine_ls_goodness_of_fit_ref 1.029
_refine_ls_hydrogen_treatment mixed
_refine_ls_matrix_type full
_refine_ls_number_parameters 249
_refine_ls_number_reflns 3432
_refine_ls_number_restraints 238
_refine_ls_restrained_S_all 0.998
_refine_ls_R_factor_all 0.0224
_refine_ls_R_factor_gt 0.0210
_refine_ls_shift/su_max 0.001
_refine_ls_shift/su_mean 0.000
_refine_ls_structure_factor_coef Fsqd
_refine_ls_weighting_details 'w=1/[\s^2^(Fo^2^)+(0.0350P)^2^+0.2658P] where P=(Fo^2^+2Fc^2^)/3'
_refine_ls_weighting_scheme calc
_refine_ls_wR_factor_gt 0.0556
_refine_ls_wR_factor_ref 0.0566
_reflns_Friedel_coverage 0.854
_reflns_Friedel_fraction_full 1.000
_reflns_Friedel_fraction_max 0.999
_reflns_number_gt 3325
_reflns_number_total 3432
_reflns_threshold_expression 'I > 2\s(I)'
_cod_data_source_file c8dt01678j2.cif
_cod_data_source_block 3l
_cod_depositor_comments 'Adding full bibliography for 7046642--7046644.cif.'
_cod_database_code 7046643
_shelx_shelxl_version_number 2016/6
_shelx_space_group_comment
;
The symmetry employed for this shelxl refinement is uniquely defined
by the following loop, which should always be used as a source of
symmetry information in preference to the above space-group names.
They are only intended as comments.
;
_shelx_estimated_absorpt_t_min 0.890
_shelx_estimated_absorpt_t_max 0.960

loop_
_space_group_symop_operation_xyz
'x, y, z'
'-x, -y, z+1/2'
'x+1/2, -y+1/2, z'
'-x+1/2, y+1/2, z+1/2'

loop_
_atom_site_label
_atom_site_type_symbol
_atom_site_fract_x
_atom_site_fract_y
_atom_site_fract_z
_atom_site_U_iso_or_equiv
_atom_site_adp_type
_atom_site_occupancy
_atom_site_site_symmetry_order
_atom_site_calc_flag
_atom_site_refinement_flags_posn
_atom_site_refinement_flags_adp
_atom_site_refinement_flags_occupancy
_atom_site_disorder_assembly
_atom_site_disorder_group
O3 O 0.67815(12) 0.49293(6) 0.20346(19) 0.0220(3) Uani 0.745(13) 1 d D U P A 1
C16 C 0.73300(18) 0.42790(10) 0.2299(3) 0.0259(4) Uani 0.745(13) 1 d D U P A 1
H16A H 0.716204 0.397911 0.130845 0.031 Uiso 0.745(13) 1 calc R U P A 1
H16B H 0.701557 0.406649 0.336166 0.031 Uiso 0.745(13) 1 calc R U P A 1
C17 C 0.8677(4) 0.4403(3) 0.2465(8) 0.0328(12) Uani 0.745(13) 1 d D U P A 1
H17A H 0.904131 0.409179 0.331312 0.039 Uiso 0.745(13) 1 calc R U P A 1
H17B H 0.908351 0.434814 0.133872 0.039 Uiso 0.745(13) 1 calc R U P A 1
C18 C 0.8746(3) 0.5128(2) 0.3090(8) 0.0322(10) Uani 0.745(13) 1 d D U P A 1
H18A H 0.867246 0.515488 0.436163 0.039 Uiso 0.745(13) 1 calc R U P A 1
H18B H 0.950382 0.534272 0.272965 0.039 Uiso 0.745(13) 1 calc R U P A 1
C19 C 0.76841(18) 0.54486(10) 0.2202(3) 0.0266(4) Uani 0.745(13) 1 d D U P A 1
H19A H 0.737548 0.582808 0.289773 0.032 Uiso 0.745(13) 1 calc R U P A 1
H19B H 0.791618 0.562040 0.104998 0.032 Uiso 0.745(13) 1 calc R U P A 1
O3' O 0.67815(12) 0.49293(6) 0.20346(19) 0.0220(3) Uani 0.255(13) 1 d D U P A 2
C16' C 0.73300(18) 0.42790(10) 0.2299(3) 0.0259(4) Uani 0.255(13) 1 d D U P A 2
H16C H 0.741934 0.404056 0.118463 0.031 Uiso 0.255(13) 1 calc R U P A 2
H16D H 0.683274 0.400039 0.307658 0.031 Uiso 0.255(13) 1 calc R U P A 2
C17' C 0.8518(13) 0.4404(8) 0.309(2) 0.035(4) Uani 0.255(13) 1 d D U P A 2
H17C H 0.909479 0.404574 0.278679 0.042 Uiso 0.255(13) 1 calc R U P A 2
H17D H 0.846389 0.444493 0.435810 0.042 Uiso 0.255(13) 1 calc R U P A 2
C18' C 0.8847(9) 0.5069(6) 0.225(2) 0.033(3) Uani 0.255(13) 1 d D U P A 2
H18C H 0.945072 0.531208 0.294316 0.040 Uiso 0.255(13) 1 calc R U P A 2
H18D H 0.916423 0.499907 0.106859 0.040 Uiso 0.255(13) 1 calc R U P A 2
C19' C 0.76841(18) 0.54486(10) 0.2202(3) 0.0266(4) Uani 0.255(13) 1 d D U P A 2
H19C H 0.756779 0.570939 0.327729 0.032 Uiso 0.255(13) 1 calc R U P A 2
H19D H 0.765942 0.575998 0.120535 0.032 Uiso 0.255(13) 1 calc R U P A 2
K1 K 0.48971(3) 0.50265(2) 0.43119(9) 0.01730(10) Uani 1 1 d . . . . .
O1 O 0.71017(12) 0.33880(6) 0.79534(19) 0.0203(3) Uani 1 1 d . . . . .
O2 O 0.83990(11) 0.56391(6) 0.78081(17) 0.0196(3) Uani 1 1 d . . . . .
N1 N 0.57933(14) 0.40391(7) 0.6458(2) 0.0183(3) Uani 1 1 d . . . . .
N2 N 0.65596(14) 0.55347(7) 0.6584(2) 0.0177(3) Uani 1 1 d . . . . .
C1 C 0.53803(17) 0.33732(9) 0.6484(2) 0.0187(4) Uani 1 1 d . . . . .
C2 C 0.43652(17) 0.30785(10) 0.5759(3) 0.0219(4) Uani 1 1 d . . . . .
H2 H 0.380691 0.333665 0.511672 0.026 Uiso 1 1 calc R U . . .
C3 C 0.42037(18) 0.23939(10) 0.6014(3) 0.0257(4) Uani 1 1 d . . . . .
H3 H 0.351987 0.218102 0.553703 0.031 Uiso 1 1 calc R U . . .
C4 C 0.50207(19) 0.20101(10) 0.6954(3) 0.0277(5) Uani 1 1 d . . . . .
H4 H 0.487620 0.154345 0.710690 0.033 Uiso 1 1 calc R U . . .
C5 C 0.60444(19) 0.22957(10) 0.7673(3) 0.0261(4) Uani 1 1 d . . . . .
H5 H 0.660809 0.203876 0.830912 0.031 Uiso 1 1 calc R U . . .
C6 C 0.61827(17) 0.29791(9) 0.7397(2) 0.0193(4) Uani 1 1 d . . . . .
C7 C 0.68103(16) 0.40228(9) 0.7312(2) 0.0173(4) Uani 1 1 d . . . . .
C8 C 0.76290(16) 0.45333(9) 0.7713(2) 0.0185(4) Uani 1 1 d D . . . .
H8 H 0.8342(17) 0.4407(11) 0.832(3) 0.018(5) Uiso 1 1 d D . . . .
C9 C 0.74656(16) 0.52144(10) 0.7311(2) 0.0175(4) Uani 1 1 d . . . . .
C10 C 0.80125(17) 0.62763(9) 0.7348(2) 0.0189(4) Uani 1 1 d . . . . .
C11 C 0.85870(18) 0.68781(10) 0.7623(3) 0.0250(4) Uani 1 1 d . . . . .
H11 H 0.934616 0.690404 0.816581 0.030 Uiso 1 1 calc R U . . .
C12 C 0.7978(2) 0.74471(10) 0.7050(3) 0.0282(5) Uani 1 1 d . . . . .
H12 H 0.833279 0.787662 0.720368 0.034 Uiso 1 1 calc R U . . .
C13 C 0.68621(19) 0.74036(10) 0.6258(3) 0.0265(5) Uani 1 1 d . . . . .
H13 H 0.647753 0.780300 0.588056 0.032 Uiso 1 1 calc R U . . .
C14 C 0.62997(18) 0.67865(10) 0.6008(3) 0.0227(4) Uani 1 1 d . . . . .
H14 H 0.554217 0.675702 0.546124 0.027 Uiso 1 1 calc R U . . .
C15 C 0.68944(16) 0.62129(8) 0.6593(2) 0.0179(4) Uani 1 1 d . . . . .

loop_
_atom_site_aniso_label
_atom_site_aniso_U_11
_atom_site_aniso_U_22
_atom_site_aniso_U_33
_atom_site_aniso_U_23
_atom_site_aniso_U_13
_atom_site_aniso_U_12
O3 0.0161(7) 0.0233(7) 0.0266(8) -0.0006(6) -0.0005(6) 0.0013(5)
C16 0.0279(11) 0.0234(10) 0.0265(10) 0.0023(8) 0.0042(9) 0.0033(8)
C17 0.0222(19) 0.046(2) 0.030(3) 0.000(2) -0.0006(19) 0.0137(15)
C18 0.0197(16) 0.050(2) 0.027(2) -0.0027(18) -0.0005(16) -0.0063(13)
C19 0.0273(11) 0.0272(10) 0.0252(10) -0.0008(9) 0.0025(9) -0.0049(8)
O3' 0.0161(7) 0.0233(7) 0.0266(8) -0.0006(6) -0.0005(6) 0.0013(5)
C16' 0.0279(11) 0.0234(10) 0.0265(10) 0.0023(8) 0.0042(9) 0.0033(8)
C17' 0.033(6) 0.042(6) 0.031(8) 0.009(6) 0.004(6) 0.011(4)
C18' 0.023(4) 0.045(6) 0.031(8) 0.003(6) -0.001(5) -0.008(3)
C19' 0.0273(11) 0.0272(10) 0.0252(10) -0.0008(9) 0.0025(9) -0.0049(8)
K1 0.01469(18) 0.02050(17) 0.01671(18) 0.00160(16) -0.0019(2) 0.00102(13)
O1 0.0195(6) 0.0164(6) 0.0251(7) 0.0018(5) -0.0020(6) 0.0029(5)
O2 0.0156(6) 0.0198(6) 0.0235(7) 0.0001(6) -0.0017(6) -0.0010(5)
N1 0.0182(8) 0.0180(7) 0.0188(8) 0.0011(6) 0.0003(6) 0.0009(6)
N2 0.0168(8) 0.0185(7) 0.0177(8) 0.0008(6) 0.0002(6) 0.0001(6)
C1 0.0196(9) 0.0190(8) 0.0174(9) -0.0005(7) 0.0047(7) 0.0022(7)
C2 0.0193(10) 0.0256(10) 0.0209(10) -0.0003(8) 0.0010(8) 0.0001(8)
C3 0.0244(11) 0.0273(10) 0.0253(11) -0.0028(8) 0.0030(9) -0.0053(8)
C4 0.0310(11) 0.0200(9) 0.0321(12) 0.0009(9) 0.0047(9) -0.0035(8)
C5 0.0295(11) 0.0192(9) 0.0296(11) 0.0035(8) 0.0005(9) 0.0042(8)
C6 0.0185(9) 0.0203(9) 0.0192(9) -0.0009(8) 0.0034(7) 0.0005(7)
C7 0.0186(9) 0.0168(9) 0.0166(9) 0.0010(7) 0.0046(7) 0.0054(7)
C8 0.0143(9) 0.0217(9) 0.0196(10) 0.0013(7) 0.0000(8) 0.0023(7)
C9 0.0149(9) 0.0219(8) 0.0159(9) -0.0016(7) 0.0032(8) -0.0013(7)
C10 0.0196(9) 0.0197(9) 0.0175(9) 0.0012(7) 0.0022(8) 0.0013(7)
C11 0.0211(10) 0.0263(10) 0.0277(11) -0.0027(8) -0.0012(9) -0.0048(8)
C12 0.0316(11) 0.0195(9) 0.0335(12) -0.0014(9) 0.0035(10) -0.0053(8)
C13 0.0302(11) 0.0197(9) 0.0296(12) 0.0052(8) 0.0051(9) 0.0037(8)
C14 0.0215(10) 0.0249(10) 0.0217(10) 0.0030(8) 0.0010(8) 0.0029(8)
C15 0.0180(9) 0.0199(9) 0.0157(9) 0.0001(8) 0.0031(7) -0.0005(7)

loop_
_atom_type_symbol
_atom_type_description
_atom_type_scat_dispersion_real
_atom_type_scat_dispersion_imag
_atom_type_scat_source
C C 0.0033 0.0016 'International Tables Vol C Tables 4.2.6.8 and 6.1.1.4'
H H 0.0000 0.0000 'International Tables Vol C Tables 4.2.6.8 and 6.1.1.4'
N N 0.0061 0.0033 'International Tables Vol C Tables 4.2.6.8 and 6.1.1.4'
O O 0.0106 0.0060 'International Tables Vol C Tables 4.2.6.8 and 6.1.1.4'
K K 0.2009 0.2494 'International Tables Vol C Tables 4.2.6.8 and 6.1.1.4'

loop_
_geom_angle_atom_site_label_1
_geom_angle_atom_site_label_2
_geom_angle_atom_site_label_3
_geom_angle
_geom_angle_site_symmetry_1
_geom_angle_site_symmetry_3
C16 O3 C19 109.16(14) . .
C16 O3 K1 107.28(11) . .
C19 O3 K1 115.23(11) . .
C16 O3 K1 114.57(11) . 2_664
C19 O3 K1 120.52(11) . 2_664
K1 O3 K1 88.05(4) . 2_664
O3 C16 C17 106.6(2) . .
O3 C16 K1 49.28(9) . .
C17 C16 K1 131.7(2) . .
O3 C16 H16A 110.4 . .
C17 C16 H16A 110.4 . .
K1 C16 H16A 117.2 . .
O3 C16 H16B 110.4 . .
C17 C16 H16B 110.4 . .
K1 C16 H16B 62.0 . .
H16A C16 H16B 108.6 . .
C18 C17 C16 103.2(3) . .
C18 C17 H17A 111.1 . .
C16 C17 H17A 111.1 . .
C18 C17 H17B 111.1 . .
C16 C17 H17B 111.1 . .
H17A C17 H17B 109.1 . .
C19 C18 C17 102.4(3) . .
C19 C18 H18A 111.3 . .
C17 C18 H18A 111.3 . .
C19 C18 H18B 111.3 . .
C17 C18 H18B 111.3 . .
H18A C18 H18B 109.2 . .
O3 C19 C18 106.7(2) . .
O3 C19 H19A 110.4 . .
C18 C19 H19A 110.4 . .
O3 C19 H19B 110.4 . .
C18 C19 H19B 110.4 . .
H19A C19 H19B 108.6 . .
C16' O3' C19' 109.16(14) . .
C16' O3' K1 107.28(11) . .
C19' O3' K1 115.23(11) . .
K1 O3' K1 88.05(4) . 2_664
O3' C16' C17' 106.8(6) . .
O3' C16' K1 49.28(9) . .
C17' C16' K1 116.5(7) . .
O3' C16' H16C 110.4 . .
C17' C16' H16C 110.4 . .
K1 C16' H16C 132.5 . .
O3' C16' H16D 110.4 . .
C17' C16' H16D 110.4 . .
K1 C16' H16D 61.7 . .
H16C C16' H16D 108.6 . .
C16' C17' C18' 100.8(9) . .
C16' C17' H17C 111.6 . .
C18' C17' H17C 111.6 . .
C16' C17' H17D 111.6 . .
C18' C17' H17D 111.6 . .
H17C C17' H17D 109.4 . .
C19' C18' C17' 103.7(10) . .
C19' C18' H18C 111.0 . .
C17' C18' H18C 111.0 . .
C19' C18' H18D 111.0 . .
C17' C18' H18D 111.0 . .
H18C C18' H18D 109.0 . .
O3' C19' C18' 104.3(4) . .
O3' C19' H19C 110.9 . .
C18' C19' H19C 110.9 . .
O3' C19' H19D 110.9 . .
C18' C19' H19D 110.9 . .
H19C C19' H19D 108.9 . .
N2 K1 O3 85.23(5) . .
N2 K1 O3' 85.23(5) . .
N2 K1 N1 68.35(5) . .
O3 K1 N1 93.26(5) . .
O3' K1 N1 93.26(5) . .
N2 K1 O3 87.80(5) . 2_665
O3 K1 O3 171.32(5) . 2_665
N1 K1 O3 79.34(5) . 2_665
N2 K1 N2 171.63(5) . 2_664
O3 K1 N2 86.41(5) . 2_664
N1 K1 N2 111.70(5) . 2_664
O3 K1 N2 100.47(5) 2_665 2_664
N2 K1 N1 114.77(4) . 2_664
O3 K1 N1 76.62(4) . 2_664
N1 K1 N1 168.82(5) . 2_664
O3 K1 N1 111.11(4) 2_665 2_664
N2 K1 N1 63.53(4) 2_664 2_664
N2 K1 C7 120.77(5) . 2_664
O3 K1 C7 101.25(5) . 2_664
N1 K1 C7 163.26(5) . 2_664
O3 K1 C7 86.76(5) 2_665 2_664
N2 K1 C7 61.54(5) 2_664 2_664
N1 K1 C7 24.89(5) 2_664 2_664
N2 K1 C9 162.19(5) . 2_664
O3 K1 C9 108.81(5) . 2_664
O3' K1 C9 108.81(5) . 2_664
N1 K1 C9 120.02(5) . 2_664
O3 K1 C9 79.06(5) 2_665 2_664
N2 K1 C9 25.19(5) 2_664 2_664
N1 K1 C9 60.43(5) 2_664 2_664
C7 K1 C9 47.14(5) 2_664 2_664
N2 K1 C8 137.91(5) . 2_664
O3 K1 C8 116.55(5) . 2_664
N1 K1 C8 138.28(5) . 2_664
O3 K1 C8 72.12(5) 2_665 2_664
N2 K1 C8 47.68(5) 2_664 2_664
N1 K1 C8 46.94(4) 2_664 2_664
C7 K1 C8 25.61(5) 2_664 2_664
C9 K1 C8 25.60(5) 2_664 2_664
N2 K1 C16' 85.04(5) . .
O3' K1 C16' 23.44(4) . .
N1 K1 C16' 71.36(5) . .
N2 K1 C16' 87.10(5) 2_664 .
N1 K1 C16' 97.89(5) 2_664 .
C7 K1 C16' 121.35(6) 2_664 .
C9 K1 C16' 112.25(6) 2_664 .
C8 K1 C16' 129.43(6) 2_664 .
N2 K1 C16 85.04(5) . .
O3 K1 C16 23.44(4) . .
N1 K1 C16 71.36(5) . .
O3 K1 C16 150.44(5) 2_665 .
N2 K1 C16 87.10(5) 2_664 .
N1 K1 C16 97.89(5) 2_664 .
C7 K1 C16 121.35(6) 2_664 .
C9 K1 C16 112.25(6) 2_664 .
C8 K1 C16 129.43(6) 2_664 .
C6 O1 C7 104.35(14) . .
C10 O2 C9 104.38(14) . .
C7 N1 C1 104.73(15) . .
C7 N1 K1 129.33(12) . .
C1 N1 K1 124.09(12) . .
C7 N1 K1 82.39(10) . 2_665
C1 N1 K1 119.40(11) . 2_665
K1 N1 K1 84.76(4) . 2_665
C9 N2 C15 104.85(15) . .
C9 N2 K1 127.83(12) . .
C15 N2 K1 122.54(12) . .
C9 N2 K1 86.31(11) . 2_665
C15 N2 K1 121.27(12) . 2_665
K1 N2 K1 86.77(4) . 2_665
C6 C1 C2 119.68(17) . .
C6 C1 N1 109.12(16) . .
C2 C1 N1 131.19(17) . .
C3 C2 C1 117.43(18) . .
C3 C2 H2 121.3 . .
C1 C2 H2 121.3 . .
C2 C3 C4 121.69(19) . .
C2 C3 H3 119.2 . .
C4 C3 H3 119.2 . .
C5 C4 C3 121.59(18) . .
C5 C4 H4 119.2 . .
C3 C4 H4 119.2 . .
C6 C5 C4 115.46(19) . .
C6 C5 H5 122.3 . .
C4 C5 H5 122.3 . .
O1 C6 C5 127.85(18) . .
O1 C6 C1 108.00(15) . .
C5 C6 C1 124.14(18) . .
N1 C7 O1 113.77(16) . .
N1 C7 C8 131.17(17) . .
O1 C7 C8 115.05(16) . .
N1 C7 K1 72.73(10) . 2_665
O1 C7 K1 121.20(11) . 2_665
C8 C7 K1 81.44(10) . 2_665
C9 C8 C7 124.40(17) . .
C9 C8 K1 72.96(10) . 2_665
C7 C8 K1 72.96(10) . 2_665
C9 C8 H8 118.0(13) . .
C7 C8 H8 117.6(13) . .
K1 C8 H8 128.1(13) 2_665 .
N2 C9 O2 113.54(16) . .
N2 C9 C8 131.26(17) . .
O2 C9 C8 115.17(15) . .
N2 C9 K1 68.49(10) . 2_665
O2 C9 K1 126.40(12) . 2_665
C8 C9 K1 81.44(10) . 2_665
C11 C10 O2 127.58(18) . .
C11 C10 C15 124.50(17) . .
O2 C10 C15 107.88(15) . .
C10 C11 C12 115.37(19) . .
C10 C11 H11 122.3 . .
C12 C11 H11 122.3 . .
C11 C12 C13 121.86(19) . .
C11 C12 H12 119.1 . .
C13 C12 H12 119.1 . .
C14 C13 C12 121.39(19) . .
C14 C13 H13 119.3 . .
C12 C13 H13 119.3 . .
C13 C14 C15 117.34(18) . .
C13 C14 H14 121.3 . .
C15 C14 H14 121.3 . .
C10 C15 C14 119.51(17) . .
C10 C15 N2 109.35(16) . .
C14 C15 N2 131.14(18) . .

loop_
_geom_bond_atom_site_label_1
_geom_bond_atom_site_label_2
_geom_bond_distance
_geom_bond_site_symmetry_2
O3 C16 1.447(2) .
O3 C19 1.451(2) .
O3 K1 2.7573(15) .
O3 K1 2.8265(16) 2_664
C16 C17 1.534(5) .
C16 K1 3.474(2) .
C16 H16A 0.9900 .
C16 H16B 0.9900 .
C17 C18 1.524(6) .
C17 H17A 0.9900 .
C17 H17B 0.9900 .
C18 C19 1.515(4) .
C18 H18A 0.9900 .
C18 H18B 0.9900 .
C19 H19A 0.9900 .
C19 H19B 0.9900 .
O3' C16' 1.447(2) .
O3' C19' 1.451(2) .
O3' K1 2.7573(15) .
O3' K1 2.8265(16) 2_664
C16' C17' 1.484(14) .
C16' K1 3.474(2) .
C16' H16C 0.9900 .
C16' H16D 0.9900 .
C17' C18' 1.520(16) .
C17' H17C 0.9900 .
C17' H17D 0.9900 .
C18' C19' 1.506(11) .
C18' H18C 0.9900 .
C18' H18D 0.9900 .
C19' H19C 0.9900 .
C19' H19D 0.9900 .
K1 N2 2.7542(17) .
K1 N1 2.7621(16) .
K1 N2 2.8936(17) 2_664
K1 N1 2.9901(17) 2_664
K1 C7 3.1037(18) 2_664
K1 C9 3.1038(19) 2_664
K1 C8 3.2101(19) 2_664
O1 C6 1.381(2) .
O1 C7 1.396(2) .
O2 C10 1.386(2) .
O2 C9 1.398(2) .
N1 C7 1.318(2) .
N1 C1 1.404(2) .
N2 C9 1.324(2) .
N2 C15 1.401(2) .
C1 C6 1.387(3) .
C1 C2 1.397(3) .
C2 C3 1.388(3) .
C2 H2 0.9500 .
C3 C4 1.396(3) .
C3 H3 0.9500 .
C4 C5 1.396(3) .
C4 H4 0.9500 .
C5 C6 1.385(3) .
C5 H5 0.9500 .
C7 C8 1.403(3) .
C8 C9 1.403(3) .
C8 H8 0.959(18) .
C10 C11 1.376(3) .
C10 C15 1.388(3) .
C11 C12 1.394(3) .
C11 H11 0.9500 .
C12 C13 1.395(3) .
C12 H12 0.9500 .
C13 C14 1.393(3) .
C13 H13 0.9500 .
C14 C15 1.397(3) .
C14 H14 0.9500 .

loop_
_geom_torsion_atom_site_label_1
_geom_torsion_atom_site_label_2
_geom_torsion_atom_site_label_3
_geom_torsion_atom_site_label_4
_geom_torsion
_geom_torsion_site_symmetry_1
_geom_torsion_site_symmetry_4
C19 O3 C16 C17 -5.7(3) . .
K1 O3 C16 C17 -131.2(3) . .
K1 O3 C16 C17 132.9(3) 2_664 .
C19 O3 C16 K1 125.50(16) . .
K1 O3 C16 K1 -95.91(9) 2_664 .
O3 C16 C17 C18 25.0(6) . .
K1 C16 C17 C18 -24.8(7) . .
C16 C17 C18 C19 -33.6(6) . .
C16 O3 C19 C18 -16.2(3) . .
K1 O3 C19 C18 104.5(3) . .
K1 O3 C19 C18 -151.9(3) 2_664 .
C17 C18 C19 O3 31.3(5) . .
C19' O3' C16' C17' 14.6(7) . .
K1 O3' C16' C17' -110.9(7) . .
K1 O3' C16' C17' 153.2(7) 2_664 .
C19' O3' C16' K1 125.50(16) . .
K1 O3' C16' K1 -95.91(9) 2_664 .
O3' C16' C17' C18' -32.8(15) . .
K1 C16' C17' C18' -85.1(14) . .
C16' C17' C18' C19' 38.6(18) . .
C16' O3' C19' C18' 10.4(8) . .
K1 O3' C19' C18' 131.1(7) . .
K1 O3' C19' C18' -125.4(7) 2_664 .
C17' C18' C19' O3' -30.7(15) . .
C7 N1 C1 C6 0.8(2) . .
K1 N1 C1 C6 166.56(12) . .
K1 N1 C1 C6 -88.69(16) 2_665 .
C7 N1 C1 C2 -178.4(2) . .
K1 N1 C1 C2 -12.6(3) . .
K1 N1 C1 C2 92.1(2) 2_665 .
C6 C1 C2 C3 0.7(3) . .
N1 C1 C2 C3 179.85(19) . .
C1 C2 C3 C4 -0.1(3) . .
C2 C3 C4 C5 -0.4(4) . .
C3 C4 C5 C6 0.4(3) . .
C7 O1 C6 C5 179.37(19) . .
C7 O1 C6 C1 -0.81(19) . .
C4 C5 C6 O1 -179.94(19) . .
C4 C5 C6 C1 0.3(3) . .
C2 C1 C6 O1 179.35(16) . .
N1 C1 C6 O1 0.0(2) . .
C2 C1 C6 C5 -0.8(3) . .
N1 C1 C6 C5 179.87(18) . .
C1 N1 C7 O1 -1.4(2) . .
K1 N1 C7 O1 -166.11(11) . .
K1 N1 C7 O1 117.12(14) 2_665 .
C1 N1 C7 C8 -179.9(2) . .
K1 N1 C7 C8 15.4(3) . .
K1 N1 C7 C8 -61.4(2) 2_665 .
C1 N1 C7 K1 -118.49(12) . 2_665
K1 N1 C7 K1 76.78(11) . 2_665
C6 O1 C7 N1 1.4(2) . .
C6 O1 C7 C8 -179.84(16) . .
C6 O1 C7 K1 84.94(15) . 2_665
N1 C7 C8 C9 3.5(3) . .
O1 C7 C8 C9 -174.97(16) . .
K1 C7 C8 C9 -54.45(18) 2_665 .
N1 C7 C8 K1 57.96(19) . 2_665
O1 C7 C8 K1 -120.52(15) . 2_665
C15 N2 C9 O2 -0.2(2) . .
K1 N2 C9 O2 155.37(11) . .
K1 N2 C9 O2 -121.61(14) 2_665 .
C15 N2 C9 C8 177.45(19) . .
K1 N2 C9 C8 -27.0(3) . .
K1 N2 C9 C8 56.0(2) 2_665 .
C15 N2 C9 K1 121.40(13) . 2_665
K1 N2 C9 K1 -83.02(11) . 2_665
C10 O2 C9 N2 0.5(2) . .
C10 O2 C9 C8 -177.53(15) . .
C10 O2 C9 K1 -79.37(16) . 2_665
C7 C8 C9 N2 3.2(3) . .
K1 C8 C9 N2 -51.3(2) 2_665 .
C7 C8 C9 O2 -179.23(17) . .
K1 C8 C9 O2 126.32(15) 2_665 .
C7 C8 C9 K1 54.45(18) . 2_665
C9 O2 C10 C11 177.21(19) . .
C9 O2 C10 C15 -0.61(19) . .
O2 C10 C11 C12 -178.82(18) . .
C15 C10 C11 C12 -1.3(3) . .
C10 C11 C12 C13 0.1(3) . .
C11 C12 C13 C14 0.3(3) . .
C12 C13 C14 C15 0.4(3) . .
C11 C10 C15 C14 2.1(3) . .
O2 C10 C15 C14 179.99(17) . .
C11 C10 C15 N2 -177.38(19) . .
O2 C10 C15 N2 0.5(2) . .
C13 C14 C15 C10 -1.5(3) . .
C13 C14 C15 N2 177.8(2) . .
C9 N2 C15 C10 -0.2(2) . .
K1 N2 C15 C10 -157.41(12) . .
K1 N2 C15 C10 94.58(16) 2_665 .
C9 N2 C15 C14 -179.6(2) . .
K1 N2 C15 C14 23.2(3) . .
K1 N2 C15 C14 -84.8(2) 2_665 .
